data_2243214
loop_
_publ_author_name
'Shaibah, Mohammed A. E.'
'Yathirajan, Hemmige S.'
'Manju, Nagaraj'
'Kalluraya, Balakrishna'
'Rathore, Ravindranath S.'
'Glidewell, Christopher'

_publ_section_title
;
 Two isostructural
 3-(5-aryloxy-3-methyl-1-phenyl-1<i>H</i>-pyrazol-4-yl)-1-(thiophen-2-yl)prop-2-en-1-ones:
 disorder and supramolecular assembly
;
_journal_coeditor_code ZL2765
_journal_issue 1
_journal_name_full 'Acta Crystallographica Section E'
_journal_page_first 48
_journal_page_last 52
_journal_paper_doi 10.1107/S205698901901658X
_journal_volume 76
_journal_year 2020
_chemical_formula_iupac 'C23 H18 N2 O2 S'
_chemical_formula_moiety 'C23 H18 N2 O2 S'
_chemical_formula_sum 'C23 H18 N2 O2 S'
_chemical_formula_weight 386.45
_chemical_name_systematic 3-(3-Methyl-5-phenoxy-1-phenyl-1<i>H</i>-pyrazol-4-yl)-1-(thiophen-2-yl)prop-2-en-1-one
_space_group_crystal_system monoclinic
_space_group_IT_number 14
_space_group_name_Hall '-P 2ybc'
_space_group_name_H-M_alt 'P 1 21/c 1'
_atom_sites_solution_hydrogens geom
_atom_sites_solution_primary difmap
_audit_creation_method SHELXL-2014
_cell_angle_alpha 90
_cell_angle_beta 93.712(2)
_cell_angle_gamma 90
_cell_formula_units_Z 4
_cell_length_a 9.6158(5)
_cell_length_b 19.8846(11)
_cell_length_c 10.3773(6)
_cell_measurement_reflns_used 3725
_cell_measurement_temperature 296(2)
_cell_measurement_theta_max 25.604
_cell_measurement_theta_min 2.048
_cell_volume 1980.04(19)
_computing_cell_refinement
;
SAINT (Bruker, 2017)
;
_computing_data_collection
;
APEX2 (Bruker, 2012)
;
_computing_data_reduction
;
SAINT (Bruker, 2017)
;
_computing_molecular_graphics
;
PLATON (Spek, 2009)
;
_computing_publication_material
;
SHELXL2014 (Sheldrick, 2015b) and PLATON (Spek, 2009)
;
_computing_structure_refinement
;
SHELXL2014 (Sheldrick, 2015b)
;
_computing_structure_solution
;
SHELXT (Sheldrick, 2015a)
;
_diffrn_ambient_temperature 296(2)
_diffrn_detector_area_resol_mean 7.3910
_diffrn_measured_fraction_theta_full 0.999
_diffrn_measured_fraction_theta_max 0.998
_diffrn_measurement_device_type
;
Bruker Kappa APEXII CCD
;
_diffrn_measurement_method '\f and \w scans'
_diffrn_radiation_monochromator graphite
_diffrn_radiation_type MoK\a
_diffrn_radiation_wavelength 0.71073
_diffrn_reflns_av_R_equivalents 0.0427
_diffrn_reflns_av_unetI/netI 0.0295
_diffrn_reflns_limit_h_max 11
_diffrn_reflns_limit_h_min -10
_diffrn_reflns_limit_k_max 24
_diffrn_reflns_limit_k_min -24
_diffrn_reflns_limit_l_max 12
_diffrn_reflns_limit_l_min -12
_diffrn_reflns_number 31970
_diffrn_reflns_theta_full 25.242
_diffrn_reflns_theta_max 25.604
_diffrn_reflns_theta_min 2.048
_diffrn_source 'fine-focus sealed tube'
_diffrn_standards_decay_% 0
_diffrn_standards_interval_count 0
_diffrn_standards_interval_time 0
_diffrn_standards_number 0
_exptl_absorpt_coefficient_mu 0.184
_exptl_absorpt_correction_T_max 0.973
_exptl_absorpt_correction_T_min 0.941
_exptl_absorpt_correction_type multi-scan
_exptl_absorpt_process_details
;
(SADABS; Bruker, 2012)
;
_exptl_crystal_colour colourless
_exptl_crystal_density_diffrn 1.296
_exptl_crystal_description block
_exptl_crystal_F_000 808
_exptl_crystal_size_max 0.200
_exptl_crystal_size_mid 0.200
_exptl_crystal_size_min 0.150
_refine_diff_density_max 0.200
_refine_diff_density_min -0.144
_refine_ls_extinction_coef 0.0059(9)
_refine_ls_extinction_expression Fc^*^=kFc[1+0.001xFc^2^\l^3^/sin(2\q)]^-1/4^
_refine_ls_extinction_method SHELXL
_refine_ls_goodness_of_fit_ref 1.061
_refine_ls_hydrogen_treatment constr
_refine_ls_matrix_type full
_refine_ls_number_parameters 268
_refine_ls_number_reflns 3725
_refine_ls_number_restraints 10
_refine_ls_restrained_S_all 1.061
_refine_ls_R_factor_all 0.0809
_refine_ls_R_factor_gt 0.0420
_refine_ls_shift/su_max 0.000
_refine_ls_shift/su_mean 0.000
_refine_ls_structure_factor_coef Fsqd
_refine_ls_weighting_details 'w=1/[\s^2^(Fo^2^)+(0.0467P)^2^+0.5730P] where P=(Fo^2^+2Fc^2^)/3'
_refine_ls_weighting_scheme calc
_refine_ls_wR_factor_gt 0.0948
_refine_ls_wR_factor_ref 0.1165
_reflns_number_gt 2446
_reflns_number_total 3725
_reflns_threshold_expression 'I > 2\s(I)'
_cod_data_source_file zl2765sup1.cif
_cod_data_source_block I
_cod_original_sg_symbol_H-M 'P 21/c'
_cod_database_code 2243214
_shelx_space_group_comment
;
The symmetry employed for this shelxl refinement is uniquely defined
by the following loop, which should always be used as a source of
symmetry information in preference to the above space-group names.
They are only intended as comments.
;
_shelx_estimated_absorpt_t_min 0.964
_shelx_estimated_absorpt_t_max 0.973
_shelxl_version_number 2.014

loop_
_space_group_symop_operation_xyz
'x, y, z'
'-x, y+1/2, -z+1/2'
'-x, -y, -z'
'x, -y-1/2, z-1/2'

loop_
_atom_site_type_symbol
_atom_site_label
_atom_site_fract_x
_atom_site_fract_y
_atom_site_fract_z
_atom_site_U_iso_or_equiv
_atom_site_adp_type
_atom_site_calc_flag
_atom_site_occupancy
_atom_site_disorder_assembly
_atom_site_disorder_group
C C1 0.6952(2) 0.38677(11) 0.5021(2) 0.0485(5) Uani d 1 . .
O O1 0.76942(19) 0.43097(8) 0.55125(17) 0.0798(6) Uani d 1 . .
C C2 0.5895(2) 0.40140(11) 0.3982(2) 0.0480(5) Uani d 1 . .
H H2 0.5376 0.3663 0.3604 0.058 Uiso calc 1 . .
C C3 0.5660(2) 0.46399(10) 0.35662(19) 0.0451(5) Uani d 1 . .
H H3 0.6175 0.4976 0.4000 0.054 Uiso calc 1 . .
S S11 0.82626(11) 0.29817(5) 0.67269(8) 0.0664(3) Uani d 0.844(3) A 1
C C12 0.7111(2) 0.31696(10) 0.5460(2) 0.0484(5) Uani d 0.844(3) A 1
C C13 0.6491(14) 0.2615(5) 0.5017(13) 0.0930(17) Uani d 0.844(3) A 1
H H13 0.5837 0.2612 0.4316 0.112 Uiso calc 0.844(3) A 1
C C14 0.6904(13) 0.2030(2) 0.5695(15) 0.106(3) Uani d 0.844(3) A 1
H H14 0.6547 0.1605 0.5506 0.128 Uiso calc 0.844(3) A 1
C C15 0.7865(9) 0.2158(3) 0.6639(9) 0.080(2) Uani d 0.844(3) A 1
H H15 0.8270 0.1831 0.7185 0.096 Uiso calc 0.844(3) A 1
S S21 0.614(2) 0.2534(7) 0.484(2) 0.0930(17) Uani d 0.156(3) A 2
C C22 0.7111(2) 0.31696(10) 0.5460(2) 0.0484(5) Uani d 0.156(3) A 2
C C23 0.813(2) 0.2935(10) 0.626(2) 0.0664(3) Uani d 0.156(3) A 2
H H23 0.8837 0.3205 0.6635 0.080 Uiso calc 0.156(3) A 2
C C24 0.805(6) 0.2239(12) 0.647(6) 0.080(2) Uani d 0.156(3) A 2
H H24 0.8581 0.2009 0.7111 0.096 Uiso calc 0.156(3) A 2
C C25 0.713(8) 0.1950(8) 0.564(9) 0.106(3) Uani d 0.156(3) A 2
H H25 0.7042 0.1488 0.5511 0.128 Uiso calc 0.156(3) A 2
N N31 0.31385(16) 0.49026(8) 0.08717(15) 0.0417(4) Uani d 1 . .
N N32 0.36763(17) 0.55440(8) 0.09923(17) 0.0474(4) Uani d 1 . .
C C33 0.4603(2) 0.55130(10) 0.1990(2) 0.0444(5) Uani d 1 . .
C C34 0.4706(2) 0.48590(10) 0.25279(19) 0.0412(5) Uani d 1 . .
C C35 0.3759(2) 0.44920(9) 0.17696(18) 0.0397(5) Uani d 1 . .
C C311 0.2118(2) 0.47606(10) -0.01477(19) 0.0400(5) Uani d 1 . .
C C312 0.1122(2) 0.42704(10) -0.0019(2) 0.0480(5) Uani d 1 . .
H H312 0.1113 0.4020 0.0737 0.058 Uiso calc 1 . .
C C313 0.0143(2) 0.41552(11) -0.1021(2) 0.0555(6) Uani d 1 . .
H H313 -0.0532 0.3826 -0.0937 0.067 Uiso calc 1 . .
C C314 0.0151(2) 0.45223(12) -0.2146(2) 0.0609(7) Uani d 1 . .
H H314 -0.0508 0.4439 -0.2822 0.073 Uiso calc 1 . .
C C315 0.1141(3) 0.50138(13) -0.2260(2) 0.0596(6) Uani d 1 . .
H H315 0.1146 0.5266 -0.3015 0.071 Uiso calc 1 . .
C C316 0.2127(2) 0.51353(11) -0.1264(2) 0.0499(5) Uani d 1 . .
H H316 0.2794 0.5468 -0.1345 0.060 Uiso calc 1 . .
C C331 0.5426(2) 0.61231(11) 0.2386(2) 0.0609(6) Uani d 1 . .
H H31A 0.6353 0.6082 0.2102 0.091 Uiso calc 1 . .
H H31B 0.5468 0.6165 0.3309 0.091 Uiso calc 1 . .
H H31C 0.4987 0.6514 0.2001 0.091 Uiso calc 1 . .
O O35 0.35064(14) 0.38210(6) 0.17345(13) 0.0458(4) Uani d 1 . .
C C351 0.2722(2) 0.35338(10) 0.2680(2) 0.0445(5) Uani d 1 . .
C C352 0.2634(3) 0.28476(12) 0.2623(3) 0.0687(7) Uani d 1 . .
H H352 0.3095 0.2609 0.2009 0.082 Uiso calc 1 . .
C C353 0.1856(3) 0.25194(15) 0.3483(4) 0.0947(10) Uani d 1 . .
H H353 0.1786 0.2053 0.3453 0.114 Uiso calc 1 . .
C C354 0.1183(3) 0.28709(17) 0.4383(4) 0.0972(11) Uani d 1 . .
H H354 0.0656 0.2644 0.4965 0.117 Uiso calc 1 . .
C C355 0.1281(3) 0.35565(16) 0.4432(3) 0.0854(9) Uani d 1 . .
H H355 0.0820 0.3793 0.5049 0.102 Uiso calc 1 . .
C C356 0.2065(2) 0.39028(12) 0.3568(2) 0.0603(6) Uani d 1 . .
H H356 0.2138 0.4369 0.3594 0.072 Uiso calc 1 . .

loop_
_atom_site_aniso_label
_atom_site_aniso_U_11
_atom_site_aniso_U_22
_atom_site_aniso_U_33
_atom_site_aniso_U_12
_atom_site_aniso_U_13
_atom_site_aniso_U_23
C1 0.0522(13) 0.0469(13) 0.0450(12) -0.0042(10) -0.0060(10) 0.0003(10)
O1 0.0919(13) 0.0535(10) 0.0872(13) -0.0176(9) -0.0475(10) 0.0094(9)
C2 0.0493(12) 0.0441(12) 0.0491(12) -0.0035(10) -0.0085(10) -0.0002(10)
C3 0.0465(12) 0.0443(12) 0.0437(12) -0.0051(9) -0.0022(10) -0.0015(9)
S11 0.0811(6) 0.0537(5) 0.0608(6) -0.0027(4) -0.0243(5) 0.0092(4)
C12 0.0550(13) 0.0451(13) 0.0442(12) 0.0012(10) -0.0038(10) -0.0002(10)
C13 0.138(7) 0.048(2) 0.086(4) -0.017(2) -0.050(3) -0.004(2)
C14 0.167(6) 0.0398(17) 0.104(3) -0.009(3) -0.050(5) 0.002(3)
C15 0.113(4) 0.055(2) 0.070(4) 0.007(2) -0.016(3) 0.0186(17)
S21 0.138(7) 0.048(2) 0.086(4) -0.017(2) -0.050(3) -0.004(2)
C22 0.0550(13) 0.0451(13) 0.0442(12) 0.0012(10) -0.0038(10) -0.0002(10)
C23 0.0811(6) 0.0537(5) 0.0608(6) -0.0027(4) -0.0243(5) 0.0092(4)
C24 0.113(4) 0.055(2) 0.070(4) 0.007(2) -0.016(3) 0.0186(17)
C25 0.167(6) 0.0398(17) 0.104(3) -0.009(3) -0.050(5) 0.002(3)
N31 0.0402(9) 0.0369(9) 0.0473(10) 0.0007(7) -0.0034(8) 0.0033(8)
N32 0.0489(10) 0.0350(10) 0.0571(11) -0.0031(8) -0.0054(9) 0.0051(8)
C33 0.0428(11) 0.0390(12) 0.0509(13) -0.0024(9) -0.0002(10) 0.0011(10)
C34 0.0393(11) 0.0401(11) 0.0437(11) -0.0002(9) -0.0002(9) 0.0016(9)
C35 0.0393(11) 0.0345(11) 0.0450(11) 0.0012(9) 0.0016(9) 0.0022(9)
C311 0.0372(11) 0.0397(11) 0.0425(11) 0.0050(9) -0.0028(9) -0.0025(9)
C312 0.0471(12) 0.0425(12) 0.0534(13) 0.0040(10) -0.0045(10) -0.0020(10)
C313 0.0485(13) 0.0508(14) 0.0655(15) 0.0010(11) -0.0082(11) -0.0108(12)
C314 0.0554(14) 0.0677(16) 0.0570(15) 0.0127(13) -0.0149(11) -0.0184(13)
C315 0.0631(15) 0.0706(16) 0.0441(13) 0.0090(13) -0.0037(12) 0.0026(11)
C316 0.0473(12) 0.0552(14) 0.0470(13) 0.0025(10) 0.0016(10) 0.0025(10)
C331 0.0622(15) 0.0451(13) 0.0738(16) -0.0077(11) -0.0082(12) 0.0016(12)
O35 0.0525(9) 0.0332(8) 0.0515(9) -0.0010(6) 0.0036(7) 0.0004(6)
C351 0.0411(11) 0.0398(12) 0.0515(13) -0.0025(9) -0.0047(10) 0.0105(10)
C352 0.0714(16) 0.0420(14) 0.093(2) -0.0053(12) 0.0095(15) 0.0076(13)
C353 0.094(2) 0.0543(17) 0.138(3) -0.0114(16) 0.023(2) 0.0266(19)
C354 0.093(2) 0.087(2) 0.115(3) -0.0112(18) 0.027(2) 0.046(2)
C355 0.086(2) 0.095(2) 0.0777(19) -0.0017(17) 0.0287(16) 0.0142(17)
C356 0.0628(15) 0.0546(14) 0.0640(15) -0.0025(12) 0.0093(12) 0.0034(12)

loop_
_atom_type_symbol
_atom_type_description
_atom_type_scat_dispersion_real
_atom_type_scat_dispersion_imag
_atom_type_scat_source
C C 0.0033 0.0016 'International Tables Vol C Tables 4.2.6.8 and 6.1.1.4'
H H 0.0000 0.0000 'International Tables Vol C Tables 4.2.6.8 and 6.1.1.4'
N N 0.0061 0.0033 'International Tables Vol C Tables 4.2.6.8 and 6.1.1.4'
O O 0.0106 0.0060 'International Tables Vol C Tables 4.2.6.8 and 6.1.1.4'
S S 0.1246 0.1234 'International Tables Vol C Tables 4.2.6.8 and 6.1.1.4'

loop_
_geom_angle_atom_site_label_1
_geom_angle_atom_site_label_2
_geom_angle_atom_site_label_3
_geom_angle
O1 C1 C2 121.57(19)
O1 C1 C12 120.34(19)
C2 C1 C12 118.09(18)
C3 C2 C1 121.35(19)
C3 C2 H2 119.3
C1 C2 H2 119.3
C2 C3 C34 127.83(19)
C2 C3 H3 116.1
C34 C3 H3 116.1
C15 S11 C12 92.15(19)
C13 C12 C1 130.3(5)
C13 C12 S11 110.0(5)
C1 C12 S11 119.77(15)
C12 C13 C14 114.2(6)
C12 C13 H13 122.9
C14 C13 H13 122.9
C15 C14 C13 111.9(4)
C15 C14 H14 124.0
C13 C14 H14 124.0
C14 C15 S11 111.7(4)
C14 C15 H15 124.1
S11 C15 H15 124.1
C24 C23 H23 123.3
C25 C24 C23 111.4(14)
C25 C24 H24 124.3
C23 C24 H24 124.3
C24 C25 S21 110.8(12)
C24 C25 H25 124.6
S21 C25 H25 124.6
C35 N31 N32 110.54(15)
C35 N31 C311 130.24(16)
N32 N31 C311 119.16(15)
C33 N32 N31 104.92(15)
N32 C33 C34 112.18(17)
N32 C33 C331 119.74(18)
C34 C33 C331 128.03(19)
C35 C34 C33 103.60(17)
C35 C34 C3 129.46(18)
C33 C34 C3 126.81(18)
N31 C35 O35 120.45(17)
N31 C35 C34 108.73(17)
O35 C35 C34 130.44(17)
C316 C311 C312 120.35(19)
C316 C311 N31 118.45(18)
C312 C311 N31 121.18(18)
C313 C312 C311 119.4(2)
C313 C312 H312 120.3
C311 C312 H312 120.3
C312 C313 C314 120.7(2)
C312 C313 H313 119.6
C314 C313 H313 119.6
C315 C314 C313 119.5(2)
C315 C314 H314 120.3
C313 C314 H314 120.3
C314 C315 C316 120.4(2)
C314 C315 H315 119.8
C316 C315 H315 119.8
C315 C316 C311 119.7(2)
C315 C316 H316 120.2
C311 C316 H316 120.2
C33 C331 H31A 109.5
C33 C331 H31B 109.5
H31A C331 H31B 109.5
C33 C331 H31C 109.5
H31A C331 H31C 109.5
H31B C331 H31C 109.5
C35 O35 C351 119.13(15)
C356 C351 C352 122.3(2)
C356 C351 O35 123.30(19)
C352 C351 O35 114.3(2)
C353 C352 C351 118.9(3)
C353 C352 H352 120.5
C351 C352 H352 120.5
C354 C353 C352 120.4(3)
C354 C353 H353 119.8
C352 C353 H353 119.8
C353 C354 C355 120.1(3)
C353 C354 H354 119.9
C355 C354 H354 119.9
C354 C355 C356 120.6(3)
C354 C355 H355 119.7
C356 C355 H355 119.7
C351 C356 C355 117.6(2)
C351 C356 H356 121.2
C355 C356 H356 121.2

loop_
_geom_bond_atom_site_label_1
_geom_bond_atom_site_label_2
_geom_bond_distance
C1 O1 1.223(2)
C1 C2 1.462(3)
C1 C12 1.466(3)
C2 C3 1.332(3)
C2 H2 0.9300
C3 C34 1.437(3)
C3 H3 0.9300
S11 C15 1.684(5)
S11 C12 1.705(2)
C12 C13 1.322(7)
C13 C14 1.402(10)
C13 H13 0.9300
C14 C15 1.327(5)
C14 H14 0.9300
C15 H15 0.9300
S21 C25 1.685(12)
C23 C24 1.404(14)
C23 H23 0.9300
C24 C25 1.329(9)
C24 H24 0.9300
C25 H25 0.9300
N31 C35 1.349(2)
N31 N32 1.379(2)
N31 C311 1.424(2)
N32 C33 1.323(3)
C33 C34 1.416(3)
C33 C331 1.492(3)
C34 C35 1.374(3)
C35 O35 1.356(2)
C311 C316 1.378(3)
C311 C312 1.379(3)
C312 C313 1.376(3)
C312 H312 0.9300
C313 C314 1.377(3)
C313 H313 0.9300
C314 C315 1.375(3)
C314 H314 0.9300
C315 C316 1.378(3)
C315 H315 0.9300
C316 H316 0.9300
C331 H31A 0.9600
C331 H31B 0.9600
C331 H31C 0.9600
O35 C351 1.398(2)
C351 C356 1.365(3)
C351 C352 1.368(3)
C352 C353 1.366(4)
C352 H352 0.9300
C353 C354 1.364(4)
C353 H353 0.9300
C354 C355 1.367(4)
C354 H354 0.9300
C355 C356 1.391(3)
C355 H355 0.9300
C356 H356 0.9300

loop_
_geom_hbond_atom_site_label_D
_geom_hbond_atom_site_label_H
_geom_hbond_atom_site_label_A
_geom_hbond_site_symmetry_A
_geom_hbond_distance_DH
_geom_hbond_distance_HA
_geom_hbond_distance_DA
_geom_hbond_angle_DHA
_geom_hbond_publ_flag
C14 H14 N32 2_645 0.93 2.62 3.462(9) 151 y
C25 H25 N32 2_645 0.93 2.51 3.33(5) 148 y
C314 H314 O1 1_454 0.93 2.38 3.305(3) 175 y

loop_
_geom_torsion_atom_site_label_1
_geom_torsion_atom_site_label_2
_geom_torsion_atom_site_label_3
_geom_torsion_atom_site_label_4
_geom_torsion
O1 C1 C2 C3 -2.8(3)
C12 C1 C2 C3 177.6(2)
C1 C2 C3 C34 177.2(2)
O1 C1 C12 C13 -175.3(10)
C2 C1 C12 C13 4.3(11)
O1 C1 C12 S11 4.0(3)
C2 C1 C12 S11 -176.40(16)
C15 S11 C12 C13 -0.6(9)
C15 S11 C12 C1 180.0(4)
C1 C12 C13 C14 -179.5(10)
S11 C12 C13 C14 1.1(17)
C12 C13 C14 C15 -1(2)
C13 C14 C15 S11 0.7(17)
C12 S11 C15 C14 -0.1(11)
C23 C24 C25 S21 -12(9)
C35 N31 N32 C33 -1.3(2)
C311 N31 N32 C33 -178.64(17)
N31 N32 C33 C34 0.8(2)
N31 N32 C33 C331 178.55(18)
N32 C33 C34 C35 0.0(2)
C331 C33 C34 C35 -177.6(2)
N32 C33 C34 C3 176.16(19)
C331 C33 C34 C3 -1.4(4)
C2 C3 C34 C35 4.2(4)
C2 C3 C34 C33 -171.0(2)
N32 N31 C35 O35 -172.30(16)
C311 N31 C35 O35 4.7(3)
N32 N31 C35 C34 1.3(2)
C311 N31 C35 C34 178.29(18)
C33 C34 C35 N31 -0.8(2)
C3 C34 C35 N31 -176.83(19)
C33 C34 C35 O35 172.0(2)
C3 C34 C35 O35 -4.1(4)
C35 N31 C311 C316 -148.8(2)
N32 N31 C311 C316 27.9(3)
C35 N31 C311 C312 32.6(3)
N32 N31 C311 C312 -150.69(18)
C316 C311 C312 C313 0.5(3)
N31 C311 C312 C313 179.09(18)
C311 C312 C313 C314 0.2(3)
C312 C313 C314 C315 -0.7(3)
C313 C314 C315 C316 0.6(3)
C314 C315 C316 C311 0.1(3)
C312 C311 C316 C315 -0.6(3)
N31 C311 C316 C315 -179.25(18)
N31 C35 O35 C351 -109.5(2)
C34 C35 O35 C351 78.5(3)
C35 O35 C351 C356 7.1(3)
C35 O35 C351 C352 -174.51(18)
C356 C351 C352 C353 0.2(4)
O35 C351 C352 C353 -178.2(2)
C351 C352 C353 C354 -0.1(5)
C352 C353 C354 C355 0.0(5)
C353 C354 C355 C356 0.0(5)
C352 C351 C356 C355 -0.2(4)
O35 C351 C356 C355 178.1(2)
C354 C355 C356 C351 0.0(4)

_cod_database_fobs_code 2243214
